data_4503478
loop_
_publ_author_name
'Nockemann, Peter'
'Thijs, Ben'
'Hecke, Kristof Van'
'Meervelt, Luc Van'
'Binnemans, Koen'

_publ_section_title
;
 Polynuclear Metal Complexes Obtained from the Task-Specific Ionic Liquid
 Betainium Bistriflimide
;
_journal_issue 4
_journal_name_full 'Crystal Growth &amp; Design'
_journal_page_first 1353
_journal_paper_doi 10.1021/cg701187t
_journal_volume 8
_journal_year 2008
_chemical_formula_moiety 'C93 H180 F36 N22 O62 Pb10 S12, 8(C2 F6 N O4 S2)'
_chemical_formula_sum 'C109 H180 F84 N30 O94 Pb10 S28'
_chemical_formula_weight 7980.80
_chemical_name_systematic
; 
 ? 
;
_space_group_IT_number 2
_symmetry_cell_setting triclinic
_symmetry_space_group_name_Hall '-P 1'
_symmetry_space_group_name_H-M 'P -1'
_atom_sites_solution_hydrogens geom
_atom_sites_solution_primary direct
_atom_sites_solution_secondary difmap
_audit_creation_method SHELXL-97
_cell_angle_alpha 88.758(6)
_cell_angle_beta 88.222(6)
_cell_angle_gamma 85.688(5)
_cell_formula_units_Z 1
_cell_length_a 14.3771(14)
_cell_length_b 14.6422(15)
_cell_length_c 28.123(4)
_cell_measurement_temperature 100(2)
_cell_volume 5899.5(12)
_computing_cell_refinement 'Bruker SAINT'
_computing_data_collection 'Bruker SMART'
_computing_data_reduction 'Bruker SAINT'
_computing_publication_material Platon
_computing_structure_refinement 'SHELXL-97 (Sheldrick, 1997)'
_computing_structure_solution 'SHELXS-97 (Sheldrick, 1990)'
_diffrn_ambient_temperature 100(2)
_diffrn_measured_fraction_theta_full .904
_diffrn_measured_fraction_theta_max .904
_diffrn_measurement_device_type 'SMART 6000'
_diffrn_measurement_method '\w and \f scans'
_diffrn_radiation_monochromator 'crossed G\"obel mirrors'
_diffrn_radiation_source 'fine-focus sealed tube'
_diffrn_radiation_type CuK\a
_diffrn_radiation_wavelength 1.54178
_diffrn_reflns_av_R_equivalents 0.1462
_diffrn_reflns_av_sigmaI/netI 0.1407
_diffrn_reflns_limit_h_max 17
_diffrn_reflns_limit_h_min -17
_diffrn_reflns_limit_k_max 17
_diffrn_reflns_limit_k_min -17
_diffrn_reflns_limit_l_max 33
_diffrn_reflns_limit_l_min 0
_diffrn_reflns_number 48378
_diffrn_reflns_theta_full 66.28
_diffrn_reflns_theta_max 66.28
_diffrn_reflns_theta_min 1.57
_exptl_absorpt_coefficient_mu 17.335
_exptl_absorpt_correction_T_max 0.074
_exptl_absorpt_correction_T_min 0.026
_exptl_absorpt_correction_type multi-scan
_exptl_absorpt_process_details 'Bruker SADABS'
_exptl_crystal_colour colourless
_exptl_crystal_density_diffrn 2.246
_exptl_crystal_density_method 'not measured'
_exptl_crystal_description rod
_exptl_crystal_F_000 3820
_exptl_crystal_size_max 0.25
_exptl_crystal_size_mid 0.15
_exptl_crystal_size_min 0.15
_refine_diff_density_max 3.207
_refine_diff_density_min -2.406
_refine_diff_density_rms .369
_refine_ls_extinction_method none
_refine_ls_goodness_of_fit_ref 1.014
_refine_ls_hydrogen_treatment constr
_refine_ls_matrix_type full
_refine_ls_number_parameters 1633
_refine_ls_number_reflns 18709
_refine_ls_number_restraints 1426
_refine_ls_restrained_S_all 0.982
_refine_ls_R_factor_all 0.1243
_refine_ls_R_factor_gt 0.0775
_refine_ls_shift/su_max 0.002
_refine_ls_shift/su_mean 0.000
_refine_ls_structure_factor_coef Fsqd
_refine_ls_weighting_details 'calc w=1/[\s^2^(Fo^2^)+(0.0856P)^2^+140.2296P] where P=(Fo^2^+2Fc^2^)/3'
_refine_ls_weighting_scheme calc
_refine_ls_wR_factor_gt 0.1737
_refine_ls_wR_factor_ref 0.2009
_reflns_number_gt 12726
_reflns_number_total 18709
_reflns_threshold_expression >2sigma(I)
_cod_data_source_file cg701187t-file004.cif
_cod_data_source_block wg140
_cod_database_code 4503478

loop_
_symmetry_equiv_pos_as_xyz
'x, y, z'
'-x, -y, -z'

loop_
_atom_site_label
_atom_site_type_symbol
_atom_site_fract_x
_atom_site_fract_y
_atom_site_fract_z
_atom_site_U_iso_or_equiv
_atom_site_adp_type
_atom_site_occupancy
_atom_site_symmetry_multiplicity
_atom_site_calc_flag
_atom_site_refinement_flags
C1 C 0.4851(4) 0.5211(5) 0.1952(3) 0.0164(7) Uani 1 1 d U
C2 C 0.3911(4) 0.5753(5) 0.1951(2) 0.0157(6) Uani 1 1 d U
H2A H 0.3979 0.6343 0.2108 0.019 Uiso 1 1 calc R
H2B H 0.3470 0.5414 0.2152 0.019 Uiso 1 1 calc R
C3 C 0.4076(5) 0.6484(5) 0.1138(3) 0.0197(6) Uani 1 1 d U
H3A H 0.3787 0.6554 0.0827 0.029 Uiso 1 1 calc R
H3B H 0.4688 0.6146 0.1102 0.029 Uiso 1 1 calc R
H3C H 0.4153 0.7090 0.1266 0.029 Uiso 1 1 calc R
C4 C 0.2576(5) 0.6532(6) 0.1555(3) 0.0267(9) Uani 1 1 d U
H4A H 0.2598 0.6851 0.1857 0.040 Uiso 1 1 calc R
H4B H 0.2054 0.6138 0.1569 0.040 Uiso 1 1 calc R
H4C H 0.2489 0.6983 0.1295 0.040 Uiso 1 1 calc R
C5 C 0.3242(5) 0.5091(5) 0.1229(3) 0.0180(8) Uani 1 1 d U
H5A H 0.2828 0.5247 0.0964 0.027 Uiso 1 1 calc R
H5B H 0.2932 0.4692 0.1458 0.027 Uiso 1 1 calc R
H5C H 0.3822 0.4773 0.1108 0.027 Uiso 1 1 calc R
C6 C 0.7907(5) 0.5368(5) 0.1463(3) 0.0230(8) Uani 1 1 d U
C7 C 0.8266(5) 0.6318(5) 0.1430(3) 0.0205(6) Uani 1 1 d U
H7A H 0.7857 0.6732 0.1633 0.025 Uiso 1 1 calc R
H7B H 0.8211 0.6549 0.1098 0.025 Uiso 1 1 calc R
C8 C 0.9919(5) 0.5840(6) 0.1260(3) 0.0302(6) Uani 1 1 d U
H8A H 1.0563 0.5901 0.1352 0.045 Uiso 1 1 calc R
H8B H 0.9841 0.6063 0.0932 0.045 Uiso 1 1 calc R
H8C H 0.9783 0.5194 0.1284 0.045 Uiso 1 1 calc R
C9 C 0.9409(6) 0.6087(6) 0.2081(3) 0.0313(9) Uani 1 1 d U
H9A H 0.9373 0.5423 0.2112 0.047 Uiso 1 1 calc R
H9B H 0.8920 0.6398 0.2281 0.047 Uiso 1 1 calc R
H9C H 1.0022 0.6249 0.2181 0.047 Uiso 1 1 calc R
C10 C 0.9473(5) 0.7401(5) 0.1537(4) 0.0291(10) Uani 1 1 d U
H10A H 1.0135 0.7467 0.1590 0.044 Uiso 1 1 calc R
H10B H 0.9092 0.7746 0.1777 0.044 Uiso 1 1 calc R
H10C H 0.9315 0.7640 0.1219 0.044 Uiso 1 1 calc R
C11 C 0.7963(4) 0.1746(5) 0.1607(2) 0.0126(5) Uani 1 1 d U
C12 C 0.8768(4) 0.1559(5) 0.1225(2) 0.0130(6) Uani 1 1 d U
H12A H 0.8552 0.1820 0.0916 0.016 Uiso 1 1 calc R
H12B H 0.9305 0.1897 0.1315 0.016 Uiso 1 1 calc R
C13 C 0.9994(5) 0.0549(5) 0.0836(3) 0.0225(9) Uani 1 1 d U
H13A H 1.0180 -0.0084 0.0747 0.034 Uiso 1 1 calc R
H13B H 1.0496 0.0796 0.1010 0.034 Uiso 1 1 calc R
H13C H 0.9872 0.0923 0.0548 0.034 Uiso 1 1 calc R
C14 C 0.8431(5) 0.0007(5) 0.0933(3) 0.0182(6) Uani 1 1 d U
H14A H 0.8714 -0.0614 0.0884 0.027 Uiso 1 1 calc R
H14B H 0.8249 0.0284 0.0626 0.027 Uiso 1 1 calc R
H14C H 0.7877 -0.0018 0.1144 0.027 Uiso 1 1 calc R
C15 C 0.9352(6) 0.0101(5) 0.1618(3) 0.0249(9) Uani 1 1 d U
H15A H 0.8793 -0.0143 0.1764 0.037 Uiso 1 1 calc R
H15B H 0.9590 0.0545 0.1831 0.037 Uiso 1 1 calc R
H15C H 0.9831 -0.0401 0.1564 0.037 Uiso 1 1 calc R
C16 C 0.5492(4) 0.1719(5) 0.2015(2) 0.0129(5) Uani 1 1 d U
C17 C 0.5259(5) 0.0898(5) 0.1752(3) 0.0154(5) Uani 1 1 d U
H17A H 0.4836 0.0550 0.1959 0.018 Uiso 1 1 calc R
H17B H 0.5841 0.0503 0.1701 0.018 Uiso 1 1 calc R
C18 C 0.5425(5) 0.1480(6) 0.0912(3) 0.0270(7) Uani 1 1 d U
H18A H 0.6005 0.1088 0.0879 0.041 Uiso 1 1 calc R
H18B H 0.5566 0.2087 0.1017 0.041 Uiso 1 1 calc R
H18C H 0.5120 0.1539 0.0605 0.041 Uiso 1 1 calc R
C19 C 0.4548(5) 0.0158(5) 0.1109(3) 0.0252(9) Uani 1 1 d U
H19A H 0.4322 0.0214 0.0784 0.038 Uiso 1 1 calc R
H19B H 0.4057 -0.0062 0.1322 0.038 Uiso 1 1 calc R
H19C H 0.5100 -0.0277 0.1117 0.038 Uiso 1 1 calc R
C20 C 0.3891(5) 0.1693(5) 0.1340(3) 0.0282(10) Uani 1 1 d U
H20A H 0.4028 0.2240 0.1512 0.042 Uiso 1 1 calc R
H20B H 0.3432 0.1359 0.1525 0.042 Uiso 1 1 calc R
H20C H 0.3638 0.1877 0.1030 0.042 Uiso 1 1 calc R
C21 C 0.6957(4) 0.4900(4) 0.3154(2) 0.0110(5) Uani 1 1 d U
C22 C 0.6452(4) 0.5840(4) 0.3255(2) 0.0130(5) Uani 1 1 d U
H22A H 0.6932 0.6288 0.3273 0.016 Uiso 1 1 calc R
H22B H 0.6068 0.6020 0.2978 0.016 Uiso 1 1 calc R
C23 C 0.5477(5) 0.6931(5) 0.3724(3) 0.0174(10) Uani 1 1 d U
H23A H 0.6002 0.7310 0.3763 0.026 Uiso 1 1 calc R
H23B H 0.5039 0.7010 0.3996 0.026 Uiso 1 1 calc R
H23C H 0.5157 0.7119 0.3431 0.026 Uiso 1 1 calc R
C24 C 0.6332(5) 0.5699(5) 0.4145(3) 0.0198(8) Uani 1 1 d U
H24A H 0.6626 0.5074 0.4127 0.030 Uiso 1 1 calc R
H24B H 0.5884 0.5738 0.4415 0.030 Uiso 1 1 calc R
H24C H 0.6812 0.6128 0.4188 0.030 Uiso 1 1 calc R
C25 C 0.4997(4) 0.5377(5) 0.3666(3) 0.0197(9) Uani 1 1 d U
H25A H 0.4640 0.5573 0.3386 0.030 Uiso 1 1 calc R
H25B H 0.4602 0.5468 0.3954 0.030 Uiso 1 1 calc R
H25C H 0.5208 0.4727 0.3641 0.030 Uiso 1 1 calc R
C26 C 0.9260(4) 0.1514(4) 0.2997(2) 0.0119(7) Uani 1 1 d U
C27 C 1.0275(4) 0.1648(5) 0.3091(2) 0.0140(6) Uani 1 1 d U
H27A H 1.0358 0.2311 0.3053 0.017 Uiso 1 1 calc R
H27B H 1.0657 0.1336 0.2835 0.017 Uiso 1 1 calc R
C28 C 1.0644(5) 0.0333(5) 0.3606(3) 0.0193(10) Uani 1 1 d U
H28A H 1.1124 0.0076 0.3821 0.029 Uiso 1 1 calc R
H28B H 1.0749 0.0062 0.3291 0.029 Uiso 1 1 calc R
H28C H 1.0027 0.0196 0.3733 0.029 Uiso 1 1 calc R
C29 C 1.0178(5) 0.1792(5) 0.3975(3) 0.0196(7) Uani 1 1 d U
H29A H 0.9520 0.1657 0.3975 0.029 Uiso 1 1 calc R
H29B H 1.0223 0.2455 0.3945 0.029 Uiso 1 1 calc R
H29C H 1.0454 0.1565 0.4273 0.029 Uiso 1 1 calc R
C30 C 1.1710(5) 0.1572(5) 0.3551(3) 0.0227(9) Uani 1 1 d U
H30A H 1.2012 0.1339 0.3842 0.034 Uiso 1 1 calc R
H30B H 1.1732 0.2239 0.3530 0.034 Uiso 1 1 calc R
H30C H 1.2039 0.1294 0.3273 0.034 Uiso 1 1 calc R
C31 C 0.8929(4) 0.4024(4) 0.3608(2) 0.0110(5) Uani 1 1 d U
C32 C 0.9851(4) 0.4520(5) 0.3590(2) 0.0129(5) Uani 1 1 d U
H32A H 1.0363 0.4069 0.3684 0.015 Uiso 1 1 calc R
H32B H 0.9980 0.4704 0.3255 0.015 Uiso 1 1 calc R
C33 C 0.9800(4) 0.5060(4) 0.4409(2) 0.0110(9) Uani 1 1 d U
H33A H 1.0292 0.4581 0.4481 0.017 Uiso 1 1 calc R
H33B H 0.9188 0.4819 0.4469 0.017 Uiso 1 1 calc R
H33C H 0.9859 0.5586 0.4612 0.017 Uiso 1 1 calc R
C34 C 1.0821(4) 0.5702(5) 0.3805(3) 0.0199(9) Uani 1 1 d U
H34A H 1.0905 0.5848 0.3465 0.030 Uiso 1 1 calc R
H34B H 1.1304 0.5232 0.3901 0.030 Uiso 1 1 calc R
H34C H 1.0871 0.6255 0.3990 0.030 Uiso 1 1 calc R
C35 C 0.9157(5) 0.6090(5) 0.3789(3) 0.0186(8) Uani 1 1 d U
H35A H 0.9168 0.6573 0.4024 0.028 Uiso 1 1 calc R
H35B H 0.8546 0.5834 0.3805 0.028 Uiso 1 1 calc R
H35C H 0.9270 0.6348 0.3470 0.028 Uiso 1 1 calc R
C36 C 0.5650(4) 0.1657(5) 0.3567(2) 0.0130(5) Uani 1 1 d U
C37 C 0.4721(4) 0.1245(5) 0.3690(3) 0.0142(7) Uani 1 1 d U
H37A H 0.4475 0.1506 0.3995 0.017 Uiso 1 1 calc R
H37B H 0.4273 0.1451 0.3443 0.017 Uiso 1 1 calc R
C38 C 0.5005(5) -0.0243(5) 0.3277(3) 0.0235(8) Uani 1 1 d U
H38A H 0.5676 -0.0209 0.3213 0.035 Uiso 1 1 calc R
H38B H 0.4657 0.0069 0.3019 0.035 Uiso 1 1 calc R
H38C H 0.4861 -0.0886 0.3297 0.035 Uiso 1 1 calc R
C39 C 0.3746(4) -0.0008(5) 0.3867(3) 0.0141(8) Uani 1 1 d U
H39A H 0.3708 -0.0673 0.3877 0.021 Uiso 1 1 calc R
H39B H 0.3322 0.0267 0.3629 0.021 Uiso 1 1 calc R
H39C H 0.3568 0.0242 0.4180 0.021 Uiso 1 1 calc R
C40 C 0.5355(5) -0.0152(5) 0.4123(3) 0.0234(7) Uani 1 1 d U
H40A H 0.5325 -0.0817 0.4154 0.035 Uiso 1 1 calc R
H40B H 0.5149 0.0135 0.4423 0.035 Uiso 1 1 calc R
H40C H 0.5999 -0.0011 0.4045 0.035 Uiso 1 1 calc R
C41 C 0.5843(6) 0.7848(6) 0.0528(4) 0.0402(5) Uani 1 1 d U
C42 C 0.7997(6) 0.6551(6) -0.0154(4) 0.0379(5) Uani 1 1 d U
C43 C 0.8820(6) 0.3732(6) 1.0251(3) 0.0293(5) Uani 1 1 d U
C44 C 0.7411(5) 0.1106(6) 0.9447(3) 0.0264(5) Uani 1 1 d U
C45 C 0.9016(5) 0.8544(5) 0.2986(3) 0.0213(5) Uani 1 1 d U
C46 C 0.5925(5) 0.7858(5) 0.2182(3) 0.0227(5) Uani 1 1 d U
C47 C 0.8680(6) 0.1679(6) 0.5400(3) 0.0303(5) Uani 1 1 d U
C48 C 0.6021(5) 0.2069(5) 0.4959(3) 0.0242(5) Uani 1 1 d U
C49 C 0.3271(5) 0.3766(5) 0.4456(3) 0.0231(5) Uani 1 1 d U
C50 C 0.1958(5) 0.1124(6) 0.5386(3) 0.0276(5) Uani 1 1 d U
C51 C 0.7106(5) 0.2751(5) 0.6772(3) 0.0222(5) Uani 1 1 d U
C52 C 0.8149(5) 0.0100(6) 0.7907(3) 0.0291(5) Uani 1 1 d U
C53 C 0.2848(5) 0.4116(5) 0.3026(3) 0.0207(5) Uani 1 1 d U
C54 C 0.1046(6) 0.3013(6) 0.1662(3) 0.0295(5) Uani 1 1 d U
C55 C 0.5135(4) 0.4657(8) 0.0228(2) 0.0533(14) Uani 0.50 1 d PDU
H55A H 0.4535 0.4611 0.0399 0.080 Uiso 0.50 1 calc PR
H55B H 0.5342 0.4062 0.0093 0.080 Uiso 0.50 1 calc PR
H55C H 0.5063 0.5118 -0.0028 0.080 Uiso 0.50 1 calc PR
N1 N 0.3464(4) 0.5964(4) 0.1473(2) 0.0120(6) Uani 1 1 d U
N2 N 0.9280(4) 0.6379(4) 0.1577(3) 0.0215(5) Uani 1 1 d U
N3 N 0.9112(3) 0.0566(4) 0.1151(2) 0.0126(6) Uani 1 1 d U
N4 N 0.4799(4) 0.1067(4) 0.1267(2) 0.0151(6) Uani 1 1 d U
N5 N 0.5835(4) 0.5937(4) 0.3694(2) 0.0137(6) Uani 1 1 d U
N6 N 1.0693(4) 0.1330(4) 0.3564(2) 0.0132(5) Uani 1 1 d U
N7 N 0.9893(3) 0.5356(4) 0.3893(2) 0.0135(5) Uani 1 1 d U
N8 N 0.4735(4) 0.0210(4) 0.3736(2) 0.0137(5) Uani 1 1 d U
N9 N 0.7618(5) 0.7997(5) 0.0397(3) 0.0350(5) Uani 1 1 d U
N10 N 0.8071(4) 0.2778(4) 0.9559(2) 0.0230(6) Uani 1 1 d U
N11 N 0.7599(4) 0.8033(4) 0.2524(3) 0.0248(5) Uani 1 1 d U
N12 N 0.7426(4) 0.3017(4) 0.5259(2) 0.0176(6) Uani 1 1 d U
N13 N 0.2566(4) 0.2158(4) 0.4673(2) 0.0210(6) Uani 1 1 d U
N14 N 0.7404(4) 0.1718(4) 0.7570(2) 0.0188(5) Uani 1 1 d U
N15 N 0.1848(4) 0.3101(4) 0.2497(2) 0.0198(5) Uani 1 1 d U
O1 O 0.5223(3) 0.5238(3) 0.23487(19) 0.0198(9) Uani 1 1 d U
O2 O 0.5136(3) 0.4782(3) 0.15754(18) 0.0185(6) Uani 1 1 d U
O3 O 0.7055(3) 0.5397(3) 0.1330(2) 0.0250(6) Uani 1 1 d U
O4 O 0.8386(3) 0.4687(3) 0.1611(2) 0.0234(10) Uani 1 1 d U
O5 O 0.7827(3) 0.2591(3) 0.16692(17) 0.0155(5) Uani 1 1 d U
O6 O 0.7547(3) 0.1146(3) 0.17895(17) 0.0173(4) Uani 1 1 d U
O7 O 0.5658(3) 0.1558(3) 0.24521(17) 0.0124(3) Uani 1 1 d U
O8 O 0.5494(3) 0.2515(3) 0.18290(17) 0.0136(5) Uani 1 1 d U
O9 O 0.7661(3) 0.4900(3) 0.28888(17) 0.0118(5) Uani 1 1 d U
O10 O 0.6582(3) 0.4210(3) 0.33247(17) 0.0115(3) Uani 1 1 d U
O11 O 0.9059(3) 0.1608(3) 0.25711(17) 0.0146(6) Uani 1 1 d U
O12 O 0.8694(3) 0.1271(3) 0.33337(17) 0.0099(5) Uani 1 1 d U
O13 O 0.8902(3) 0.3393(3) 0.33380(17) 0.0124(4) Uani 1 1 d U
O14 O 0.8287(3) 0.4277(3) 0.39021(18) 0.0162(4) Uani 1 1 d U
O15 O 0.5577(3) 0.2504(3) 0.35606(17) 0.0124(3) Uani 1 1 d U
O16 O 0.6386(3) 0.1138(3) 0.34989(17) 0.0125(4) Uani 1 1 d U
O17 O 0.6582(4) 0.9349(4) 0.0562(3) 0.0422(8) Uani 1 1 d U
O18 O 0.6497(5) 0.8639(4) -0.0199(2) 0.0413(10) Uani 1 1 d U
O19 O 0.8539(4) 0.8151(4) -0.0374(3) 0.0409(8) Uani 1 1 d U
O20 O 0.9176(4) 0.7305(4) 0.0339(3) 0.0439(9) Uani 1 1 d U
O21 O 0.7457(3) 0.2721(4) 1.04351(19) 0.0264(7) Uani 1 1 d U
O22 O 0.7170(4) 0.4088(4) 0.9914(2) 0.0364(8) Uani 1 1 d U
O23 O 0.8848(3) 0.1352(4) 0.9953(2) 0.0270(7) Uani 1 1 d U
O24 O 0.8985(3) 0.1647(4) 0.9083(2) 0.0242(7) Uani 1 1 d U
O25 O 0.7777(3) 0.7501(4) 0.3353(2) 0.0270(7) Uani 1 1 d U
O26 O 0.7296(3) 0.9127(4) 0.3228(2) 0.0268(7) Uani 1 1 d U
O27 O 0.7297(4) 0.8473(4) 0.1696(2) 0.0277(8) Uani 1 1 d U
O28 O 0.6521(3) 0.9446(3) 0.2319(2) 0.0247(8) Uani 1 1 d U
O29 O 0.9107(4) 0.3249(4) 0.5114(2) 0.0339(7) Uani 1 1 d U
O30 O 0.8338(3) 0.2299(4) 0.45452(19) 0.0232(9) Uani 1 1 d U
O31 O 0.6552(3) 0.3525(3) 0.45111(18) 0.0163(7) Uani 1 1 d U
O32 O 0.5840(3) 0.3704(4) 0.5313(2) 0.0259(6) Uani 1 1 d U
O33 O 0.1976(3) 0.3597(4) 0.51170(19) 0.0244(7) Uani 1 1 d U
O34 O 0.1574(3) 0.3363(3) 0.42853(19) 0.0220(7) Uani 1 1 d U
O35 O 0.3320(3) 0.2126(4) 0.54990(18) 0.0214(6) Uani 1 1 d U
O36 O 0.3533(3) 0.0807(3) 0.49586(18) 0.0196(7) Uani 1 1 d U
O37 O 0.8370(3) 0.3023(3) 0.7377(2) 0.0247(7) Uani 1 1 d U
O38 O 0.8616(3) 0.1671(4) 0.6883(2) 0.0239(7) Uani 1 1 d U
O39 O 0.7308(3) 0.0280(4) 0.7103(2) 0.0259(8) Uani 1 1 d U
O40 O 0.6409(3) 0.0563(4) 0.7850(2) 0.0279(7) Uani 1 1 d U
O41 O 0.3314(3) 0.2426(3) 0.27667(19) 0.0236(7) Uani 1 1 d U
O42 O 0.3405(3) 0.3609(3) 0.2170(2) 0.0221(7) Uani 1 1 d U
O43 O 0.0277(3) 0.3835(4) 0.2388(2) 0.0261(9) Uani 1 1 d U
O44 O 0.1554(3) 0.4545(3) 0.1962(2) 0.0238(8) Uani 1 1 d U
O45 O 0.5804 0.4917 0.0547 0.068(2) Uani 0.50 1 d PDU
H45 H 0.5984 0.5430 0.0463 0.102 Uiso 0.50 1 calc PR
O46 O 0.6734(3) 0.4024(3) 0.21525(16) 0.0094(4) Uani 1 1 d U
O47 O 0.7180(3) 0.2574(3) 0.28148(16) 0.0096(3) Uani 1 1 d U
O48 O 0.5804 0.4917 0.0547 0.073(3) Uani 0.50 1 d PU
F1 F 0.4979(4) 0.8219(4) 0.0509(3) 0.0575(9) Uani 1 1 d U
F2 F 0.5954(4) 0.7654(4) 0.0991(2) 0.0640(10) Uani 1 1 d U
F3 F 0.5822(4) 0.7074(4) 0.0303(3) 0.0547(8) Uani 1 1 d U
F4 F 0.7746(4) 0.6029(4) 0.0200(2) 0.0526(8) Uani 1 1 d U
F5 F 0.8704(4) 0.6100(4) -0.0401(2) 0.0526(7) Uani 1 1 d U
F6 F 0.7282(4) 0.6671(4) -0.0433(3) 0.0597(8) Uani 1 1 d U
F7 F 0.9253(4) 0.4203(3) 0.9920(2) 0.0403(6) Uani 1 1 d U
F8 F 0.8596(4) 0.4307(4) 1.0607(2) 0.0478(8) Uani 1 1 d U
F9 F 0.9411(3) 0.3074(3) 1.03996(19) 0.0343(8) Uani 1 1 d U
F10 F 0.6838(3) 0.1201(4) 0.9815(2) 0.0435(8) Uani 1 1 d U
F11 F 0.7681(3) 0.0246(3) 0.9369(2) 0.0398(10) Uani 1 1 d U
F12 F 0.6949(3) 0.1463(3) 0.90521(19) 0.0337(7) Uani 1 1 d U
F13 F 0.9100(3) 0.9249(3) 0.27234(19) 0.0369(6) Uani 1 1 d U
F14 F 0.9311(3) 0.8687(3) 0.34218(18) 0.0286(7) Uani 1 1 d U
F15 F 0.9507(3) 0.7817(3) 0.28127(19) 0.0335(7) Uani 1 1 d U
F16 F 0.5548(3) 0.7791(3) 0.2624(2) 0.0380(8) Uani 1 1 d U
F17 F 0.6189(3) 0.6993(3) 0.20474(19) 0.0299(8) Uani 1 1 d U
F18 F 0.5273(3) 0.8188(3) 0.1896(2) 0.0353(7) Uani 1 1 d U
F19 F 0.7986(3) 0.1093(3) 0.5425(2) 0.0430(8) Uani 1 1 d U
F20 F 0.8877(4) 0.1891(4) 0.58220(19) 0.0498(9) Uani 1 1 d U
F21 F 0.9431(3) 0.1165(3) 0.5206(2) 0.0399(7) Uani 1 1 d U
F22 F 0.6545(3) 0.1525(3) 0.46757(19) 0.0290(6) Uani 1 1 d U
F23 F 0.5176(3) 0.2199(3) 0.4754(2) 0.0349(8) Uani 1 1 d U
F24 F 0.5916(4) 0.1688(3) 0.5368(2) 0.0386(8) Uani 1 1 d U
F25 F 0.3885(3) 0.3796(4) 0.47854(18) 0.0367(8) Uani 1 1 d U
F26 F 0.2988(3) 0.4630(3) 0.4312(2) 0.0357(9) Uani 1 1 d U
F27 F 0.3674(3) 0.3345(3) 0.40757(17) 0.0304(7) Uani 1 1 d U
F28 F 0.1504(3) 0.0668(3) 0.5047(2) 0.0371(6) Uani 1 1 d U
F29 F 0.2155(3) 0.0524(3) 0.5732(2) 0.0404(8) Uani 1 1 d U
F30 F 0.1299(3) 0.1776(3) 0.5540(2) 0.0373(8) Uani 1 1 d U
F31 F 0.7484(3) 0.3266(3) 0.64484(18) 0.0318(7) Uani 1 1 d U
F32 F 0.6684(3) 0.2091(3) 0.65672(19) 0.0300(7) Uani 1 1 d U
F33 F 0.6462(3) 0.3261(3) 0.70279(18) 0.0310(7) Uani 1 1 d U
F34 F 0.8039(4) -0.0748(4) 0.7942(2) 0.0494(9) Uani 1 1 d U
F35 F 0.8201(4) 0.0451(4) 0.83225(19) 0.0542(8) Uani 1 1 d U
F36 F 0.8993(3) 0.0224(3) 0.7659(2) 0.0381(8) Uani 1 1 d U
F37 F 0.2345(3) 0.3853(3) 0.33998(16) 0.0241(6) Uani 1 1 d U
F38 F 0.3707(3) 0.4243(3) 0.31620(18) 0.0340(8) Uani 1 1 d U
F39 F 0.2485(3) 0.4917(3) 0.28510(18) 0.0303(7) Uani 1 1 d U
F40 F 0.1852(4) 0.2815(4) 0.14450(18) 0.0430(8) Uani 1 1 d U
F41 F 0.0467(3) 0.3446(3) 0.13613(19) 0.0401(6) Uani 1 1 d U
F42 F 0.0693(4) 0.2232(3) 0.1801(2) 0.0458(8) Uani 1 1 d U
S1 S 0.66607(14) 0.85810(14) 0.02807(8) 0.0302(4) Uani 1 1 d U
S2 S 0.84001(15) 0.76398(15) 0.00578(9) 0.0361(4) Uani 1 1 d U
S3 S 0.77474(12) 0.32824(13) 1.00383(7) 0.0244(3) Uani 1 1 d U
S4 S 0.84604(12) 0.17439(12) 0.95263(7) 0.0201(3) Uani 1 1 d U
S5 S 0.77747(11) 0.82868(12) 0.30549(7) 0.0179(3) Uani 1 1 d U
S6 S 0.69144(11) 0.85626(12) 0.21712(7) 0.0184(3) Uani 1 1 d U
S7 S 0.83892(11) 0.26612(12) 0.50107(6) 0.0180(3) Uani 1 1 d U
S8 S 0.64872(11) 0.32084(12) 0.49984(6) 0.0177(3) Uani 1 1 d U
S9 S 0.22234(11) 0.32079(12) 0.46710(6) 0.0164(3) Uani 1 1 d U
S10 S 0.29701(11) 0.16086(12) 0.51204(6) 0.0172(3) Uani 1 1 d U
S11 S 0.80185(11) 0.22379(12) 0.71799(7) 0.0175(3) Uani 1 1 d U
S12 S 0.72162(11) 0.07033(12) 0.75608(6) 0.0180(3) Uani 1 1 d U
S13 S 0.29097(11) 0.32235(12) 0.25617(6) 0.0174(3) Uani 1 1 d U
S14 S 0.11821(11) 0.37366(12) 0.21721(6) 0.0164(3) Uani 1 1 d U
Pb1 Pb 0.653755(17) 0.392614(18) 0.135718(9) 0.01413(6) Uani 1 1 d U
Pb2 Pb 0.822444(16) 0.347845(17) 0.241031(9) 0.01001(6) Uani 1 1 d U
Pb3 Pb 0.571287(16) 0.322033(17) 0.268347(9) 0.01020(6) Uani 1 1 d U
Pb4 Pb 0.737623(16) 0.106484(17) 0.271309(9) 0.00943(6) Uani 1 1 d U
Pb5 Pb 0.739123(16) 0.278825(17) 0.364512(9) 0.01031(6) Uani 1 1 d U

loop_
_atom_site_aniso_label
_atom_site_aniso_U_11
_atom_site_aniso_U_22
_atom_site_aniso_U_33
_atom_site_aniso_U_23
_atom_site_aniso_U_13
_atom_site_aniso_U_12
C1 0.0147(9) 0.0143(16) 0.0198(9) 0.0009(9) -0.0029(7) 0.0016(9)
C2 0.0145(8) 0.0186(16) 0.0137(7) 0.0038(8) -0.0032(6) 0.0017(8)
C3 0.0260(11) 0.0222(12) 0.0126(11) 0.0004(11) 0.0017(10) -0.0150(10)
C4 0.0129(9) 0.0425(13) 0.023(2) -0.0067(13) -0.0065(9) 0.0112(10)
C5 0.021(2) 0.0139(9) 0.0201(14) 0.0081(9) -0.0098(13) -0.0070(9)
C6 0.0264(8) 0.0149(8) 0.028(2) 0.0009(14) 0.0082(12) -0.0063(6)
C7 0.0202(6) 0.0119(7) 0.0289(15) -0.0051(15) 0.0122(8) -0.0021(6)
C8 0.0181(11) 0.0291(11) 0.0431(11) -0.0170(12) 0.0033(12) 0.0020(14)
C9 0.037(2) 0.0225(16) 0.0348(8) 0.0012(10) 0.0014(10) -0.005(3)
C10 0.0185(16) 0.0120(7) 0.056(3) 0.0023(10) 0.011(3) -0.0039(9)
C11 0.0130(11) 0.0158(7) 0.0088(9) -0.0028(7) -0.0021(8) 0.0005(7)
C12 0.0134(10) 0.0154(7) 0.0106(13) -0.0052(7) -0.0003(7) -0.0017(7)
C13 0.0124(8) 0.017(2) 0.0367(12) 0.0018(15) 0.0086(9) 0.0038(10)
C14 0.0190(9) 0.0190(10) 0.0177(12) -0.0083(11) 0.0010(8) -0.0069(8)
C15 0.037(2) 0.0198(14) 0.0179(9) -0.0006(10) -0.0085(9) 0.0007(18)
C16 0.0119(12) 0.0109(7) 0.0163(7) -0.0009(5) -0.0048(8) -0.0017(11)
C17 0.0212(13) 0.0089(8) 0.0162(7) 0.0002(6) -0.0070(7) -0.0002(10)
C18 0.0348(11) 0.0331(14) 0.0149(10) 0.0010(12) -0.0010(10) -0.0146(10)
C19 0.033(2) 0.0229(8) 0.0218(17) -0.0130(10) 0.0009(13) -0.0109(9)
C20 0.0253(9) 0.0274(12) 0.031(3) -0.0005(16) -0.0097(10) 0.0097(10)
C21 0.0127(10) 0.0085(7) 0.0117(13) -0.0010(7) -0.0002(7) -0.0009(6)
C22 0.0176(10) 0.0088(7) 0.0126(8) -0.0017(10) 0.0006(7) -0.0005(8)
C23 0.018(2) 0.0167(7) 0.016(2) 0.0003(10) 0.0023(14) 0.0063(8)
C24 0.0314(13) 0.0159(19) 0.0117(8) -0.0045(13) -0.0087(8) 0.0061(14)
C25 0.0104(9) 0.0208(11) 0.027(2) -0.001(2) 0.0013(10) 0.0028(8)
C26 0.0119(6) 0.0103(18) 0.0141(8) -0.0031(14) -0.0011(6) -0.0028(10)
C27 0.0118(6) 0.0166(14) 0.0140(7) 0.0014(9) -0.0004(6) -0.0043(12)
C28 0.0214(18) 0.0099(7) 0.026(2) -0.0019(9) -0.002(2) 0.0058(9)
C29 0.0243(12) 0.0172(13) 0.0153(9) -0.0037(11) -0.0057(10) 0.0137(18)
C30 0.0153(7) 0.0272(17) 0.027(2) -0.007(3) -0.0084(9) -0.0024(10)
C31 0.0111(7) 0.0117(9) 0.0108(13) -0.0004(8) -0.0023(9) -0.0034(5)
C32 0.0115(8) 0.0139(7) 0.0139(10) -0.0008(8) -0.0022(10) -0.0042(6)
C33 0.0042(18) 0.013(2) 0.0157(7) -0.0048(8) -0.0014(10) 0.0011(14)
C34 0.0143(7) 0.0290(16) 0.018(2) -0.0014(15) -0.0030(12) -0.0133(8)
C35 0.0181(10) 0.0096(11) 0.0277(19) 0.0088(12) 0.0050(17) -0.0028(9)
C36 0.0126(7) 0.0128(7) 0.0137(12) 0.0022(9) 0.0035(9) -0.0045(6)
C37 0.0122(7) 0.0121(6) 0.0183(18) 0.0038(8) 0.0032(13) -0.0035(6)
C38 0.0232(17) 0.0206(13) 0.0259(8) -0.0048(10) 0.0114(9) -0.001(2)
C39 0.0127(7) 0.0147(15) 0.016(2) -0.003(2) 0.0018(9) -0.0070(10)
C40 0.0212(10) 0.0152(16) 0.0353(10) 0.0080(12) -0.0129(10) -0.0071(17)
C41 0.0439(7) 0.0385(8) 0.0403(9) -0.0052(8) 0.0074(12) -0.0181(7)
C42 0.0394(10) 0.0289(7) 0.0449(12) 0.0017(6) 0.0002(7) 0.0008(8)
C43 0.0364(7) 0.0299(12) 0.0207(11) -0.0027(7) 0.0026(7) 0.0021(6)
C44 0.0221(8) 0.0277(8) 0.0291(11) 0.0005(12) 0.0000(6) -0.0002(7)
C45 0.0161(7) 0.0259(10) 0.0222(10) -0.0032(8) 0.0078(8) -0.0060(7)
C46 0.0185(7) 0.0182(8) 0.0317(10) 0.0025(12) 0.0025(7) -0.0048(7)
C47 0.0316(11) 0.0319(8) 0.0267(8) 0.0073(8) -0.0093(11) 0.0039(6)
C48 0.0170(9) 0.0196(7) 0.0357(11) 0.0096(7) 0.0040(8) -0.0034(7)
C49 0.0176(7) 0.0296(8) 0.0227(10) -0.0029(10) -0.0035(6) -0.0031(7)
C50 0.0272(8) 0.0262(12) 0.0299(11) -0.0057(7) 0.0024(7) -0.0057(6)
C51 0.0291(9) 0.0163(12) 0.0218(10) -0.0030(7) -0.0041(6) -0.0038(7)
C52 0.0285(8) 0.0357(8) 0.0212(8) 0.0060(9) -0.0039(7) 0.0093(10)
C53 0.0152(9) 0.0215(8) 0.0256(8) -0.0066(6) 0.0003(8) -0.0012(9)
C54 0.0343(11) 0.0313(8) 0.0242(8) -0.0054(7) -0.0105(7) -0.0050(8)
C55 0.0516(18) 0.059(3) 0.050(2) -0.001(2) 0.0035(12) -0.005(2)
N1 0.0149(10) 0.0136(11) 0.0066(10) 0.0027(9) 0.0034(7) 0.0026(8)
N2 0.0214(8) 0.0110(9) 0.0316(10) -0.0009(12) 0.0104(10) -0.0024(8)
N3 0.0091(10) 0.0135(9) 0.0154(11) -0.0029(9) -0.0011(8) -0.0013(8)
N4 0.0176(12) 0.0135(11) 0.0147(9) -0.0017(9) -0.0047(8) -0.0025(8)
N5 0.0163(11) 0.0156(10) 0.0092(10) -0.0044(12) -0.0030(7) 0.0017(8)
N6 0.0137(8) 0.0119(9) 0.0140(10) -0.0018(12) -0.0018(8) -0.0002(11)
N7 0.0106(9) 0.0121(10) 0.0186(10) 0.0001(8) -0.0016(13) -0.0059(7)
N8 0.0117(9) 0.0119(8) 0.0180(11) 0.0006(11) 0.0000(10) -0.0040(9)
N9 0.0394(6) 0.0331(11) 0.0326(10) 0.0021(9) 0.0005(7) -0.0061(7)
N10 0.0280(16) 0.0215(7) 0.0181(8) 0.0004(6) 0.0057(8) 0.0043(7)
N11 0.0270(8) 0.0154(12) 0.0319(6) -0.0029(7) -0.0089(7) 0.0021(8)
N12 0.0220(6) 0.0214(14) 0.0091(10) 0.0009(10) 0.0036(6) -0.0007(6)
N13 0.0246(14) 0.0196(6) 0.0189(8) -0.0046(6) -0.0092(8) 0.0029(7)
N14 0.0167(11) 0.0192(6) 0.0209(10) -0.0018(6) 0.0011(8) -0.0044(6)
N15 0.0163(6) 0.0239(11) 0.0199(10) 0.0012(7) -0.0034(7) -0.0045(7)
O1 0.0202(13) 0.017(2) 0.0209(8) -0.0010(13) -0.0068(9) 0.0114(16)
O2 0.0110(7) 0.0278(15) 0.0157(9) 0.0048(9) -0.0013(8) 0.0034(6)
O3 0.0263(7) 0.0186(7) 0.0303(15) 0.0093(9) 0.0104(10) -0.0093(6)
O4 0.0305(13) 0.0112(9) 0.028(2) -0.0044(14) 0.0115(14) -0.0020(11)
O5 0.0152(11) 0.0180(5) 0.0130(7) -0.0061(5) -0.0033(8) 0.0041(6)
O6 0.0197(9) 0.0236(8) 0.0093(5) -0.0023(7) 0.0007(5) -0.0057(9)
O7 0.0115(5) 0.0098(6) 0.0167(5) -0.0004(4) -0.0047(5) -0.0033(6)
O8 0.0160(12) 0.0104(7) 0.0152(5) -0.0013(5) -0.0050(7) -0.0030(9)
O9 0.0150(9) 0.0078(7) 0.0127(10) -0.0015(6) 0.0010(7) -0.0026(7)
O10 0.0133(7) 0.0085(4) 0.0131(7) -0.0014(4) -0.0002(6) -0.0022(4)
O11 0.0091(5) 0.0201(18) 0.0146(6) -0.0012(10) 0.0010(5) -0.0010(8)
O12 0.0110(6) 0.0056(13) 0.0138(6) -0.0014(9) -0.0029(5) -0.0036(7)
O13 0.0111(5) 0.0145(9) 0.0123(10) -0.0027(6) -0.0005(6) -0.0045(5)
O14 0.0132(7) 0.0196(8) 0.0168(9) -0.0078(6) 0.0008(5) -0.0068(6)
O15 0.0114(5) 0.0124(6) 0.0138(5) 0.0014(6) 0.0013(6) -0.0038(5)
O16 0.0123(6) 0.0132(8) 0.0124(7) 0.0004(9) 0.0016(6) -0.0042(6)
O17 0.035(2) 0.0372(9) 0.0566(12) -0.0219(9) 0.004(2) -0.0127(9)
O18 0.059(2) 0.035(2) 0.0297(7) 0.0062(9) -0.0048(9) -0.0048(17)
O19 0.035(2) 0.0428(11) 0.0449(9) 0.0106(9) 0.0073(10) -0.0098(13)
O20 0.0418(9) 0.032(2) 0.0580(14) 0.0050(11) -0.0068(9) -0.0016(10)
O21 0.0272(14) 0.0354(12) 0.0153(9) -0.0010(8) 0.0010(12) 0.0058(10)
O22 0.0515(11) 0.0353(10) 0.0189(19) -0.0045(9) -0.0065(12) 0.0242(10)
O23 0.0230(13) 0.0315(15) 0.0253(8) 0.0069(11) -0.0032(9) 0.0035(13)
O24 0.0198(11) 0.0295(18) 0.0225(8) -0.0067(12) 0.0036(9) 0.0042(11)
O25 0.0205(15) 0.0220(8) 0.0408(10) 0.0124(9) -0.0146(14) -0.0152(10)
O26 0.0220(11) 0.0282(9) 0.0282(15) -0.0034(9) 0.0024(15) 0.0101(11)
O27 0.0379(14) 0.022(2) 0.0251(8) 0.0009(10) 0.0067(9) -0.0169(13)
O28 0.0263(18) 0.0161(8) 0.0319(18) -0.0028(10) -0.0112(14) 0.0012(8)
O29 0.0259(9) 0.0397(10) 0.0379(19) -0.0022(10) -0.0001(12) -0.0149(8)
O30 0.0184(18) 0.0340(19) 0.0158(8) -0.0038(8) 0.0009(10) 0.0077(13)
O31 0.0167(17) 0.0157(13) 0.0162(7) 0.0039(10) 0.0007(9) -0.0012(13)
O32 0.0231(10) 0.0317(11) 0.0215(11) -0.0016(11) 0.0081(10) 0.0041(12)
O33 0.0284(16) 0.0271(14) 0.0154(8) -0.0018(9) 0.0018(9) 0.0131(16)
O34 0.0210(9) 0.0201(17) 0.0258(9) 0.0009(13) -0.0129(8) -0.0022(11)
O35 0.0258(13) 0.0261(12) 0.0127(9) -0.0069(8) -0.0031(10) -0.0024(9)
O36 0.0232(11) 0.0186(10) 0.0170(17) -0.0050(9) -0.0060(11) 0.0029(9)
O37 0.0213(13) 0.0216(9) 0.0327(16) -0.0068(8) -0.0007(10) -0.0097(8)
O38 0.0216(12) 0.0297(13) 0.0204(13) -0.0078(9) 0.0032(9) -0.0016(10)
O39 0.0294(19) 0.0262(13) 0.0234(8) -0.0070(9) -0.0098(8) -0.0050(19)
O40 0.0208(8) 0.0261(16) 0.0369(13) 0.0060(17) 0.0036(9) -0.0069(10)
O41 0.0269(12) 0.0227(8) 0.0199(16) -0.0039(8) -0.0025(13) 0.0092(11)
O42 0.0167(11) 0.0244(16) 0.0249(9) -0.0031(8) 0.0042(10) -0.0013(12)
O43 0.0082(8) 0.045(2) 0.0264(14) -0.0022(12) -0.0026(8) -0.0088(9)
O44 0.0165(14) 0.0210(8) 0.034(2) 0.0050(8) 0.0007(12) -0.0037(9)
O45 0.073(2) 0.078(5) 0.053(3) 0.000(3) -0.0120(17) -0.005(3)
O46 0.0071(8) 0.0088(7) 0.0125(5) 0.0003(4) -0.0011(5) -0.0016(5)
O47 0.0090(5) 0.0076(5) 0.0125(4) 0.0001(4) -0.0016(4) -0.0020(4)
O48 0.080(5) 0.080(5) 0.059(5) 0.005(5) 0.000(5) 0.001(5)
F1 0.0421(8) 0.0474(15) 0.085(2) -0.0102(16) 0.0099(10) -0.0176(9)
F2 0.0716(19) 0.084(2) 0.0432(8) 0.0101(8) 0.0028(10) -0.0535(16)
F3 0.063(2) 0.0382(9) 0.0655(12) -0.0130(9) 0.019(2) -0.0262(8)
F4 0.0690(19) 0.0342(11) 0.0553(10) 0.0026(10) 0.0105(9) -0.0149(11)
F5 0.0624(10) 0.0491(12) 0.0440(15) -0.0106(11) 0.0056(10) 0.0103(12)
F6 0.0539(9) 0.059(2) 0.0682(13) -0.0057(11) -0.0199(9) -0.0072(10)
F7 0.0544(12) 0.0328(13) 0.0342(10) 0.0045(9) 0.0037(10) -0.0090(9)
F8 0.059(2) 0.0544(12) 0.0294(10) -0.0198(9) -0.0045(9) 0.0035(10)
F9 0.0281(10) 0.0357(11) 0.0396(19) 0.0074(10) -0.0067(11) -0.0051(9)
F10 0.0361(10) 0.056(2) 0.0390(9) 0.0005(12) 0.0136(9) -0.0158(11)
F11 0.0466(18) 0.0198(8) 0.053(2) 0.0065(10) -0.0011(14) -0.0064(8)
F12 0.0230(11) 0.0404(15) 0.0375(9) 0.0024(12) -0.0077(8) 0.0008(12)
F13 0.0420(14) 0.0333(9) 0.0360(11) 0.0037(9) 0.0147(14) -0.0153(10)
F14 0.0183(11) 0.0361(18) 0.0325(8) -0.0101(8) -0.0031(9) -0.0067(13)
F15 0.0126(10) 0.0372(9) 0.0515(15) -0.0214(10) -0.0066(14) 0.0016(11)
F16 0.0408(14) 0.0334(19) 0.0399(8) 0.0021(10) 0.0180(9) -0.0109(11)
F17 0.0362(16) 0.0139(8) 0.0404(16) 0.0013(10) 0.0062(14) -0.0114(7)
F18 0.0146(9) 0.0437(15) 0.0478(11) -0.0071(14) -0.0067(9) 0.0010(9)
F19 0.0443(9) 0.0251(10) 0.059(2) 0.0160(10) -0.0031(11) -0.0009(8)
F20 0.074(2) 0.0470(19) 0.0269(8) 0.0053(8) -0.0197(10) 0.0096(12)
F21 0.0370(9) 0.0375(13) 0.0428(15) 0.0067(11) -0.0102(11) 0.0134(9)
F22 0.0284(11) 0.0188(10) 0.0403(11) -0.0034(10) -0.0044(10) -0.0028(10)
F23 0.0189(8) 0.0420(18) 0.0447(14) -0.0021(15) -0.0024(9) -0.0078(8)
F24 0.054(2) 0.0268(12) 0.0359(8) 0.0110(10) 0.0010(9) -0.0141(13)
F25 0.0243(9) 0.062(2) 0.0265(9) -0.0005(11) -0.0076(8) -0.0149(10)
F26 0.0293(16) 0.0276(8) 0.051(2) 0.0038(9) -0.0007(12) -0.0073(8)
F27 0.0281(13) 0.0423(13) 0.0200(9) 0.0013(10) 0.0029(8) 0.0004(12)
F28 0.0401(11) 0.0260(13) 0.0481(10) -0.0036(9) -0.0084(9) -0.0176(9)
F29 0.0436(18) 0.0384(12) 0.0404(10) 0.0072(9) -0.0009(9) -0.0134(10)
F30 0.0251(10) 0.0427(11) 0.0434(19) -0.0074(10) 0.0131(11) -0.0026(9)
F31 0.0416(14) 0.0226(11) 0.0321(11) 0.0051(9) -0.0018(8) -0.0097(9)
F32 0.0258(12) 0.0243(9) 0.0419(15) -0.0054(9) -0.0118(9) -0.0087(8)
F33 0.0256(10) 0.0321(13) 0.0344(14) -0.0054(10) -0.0060(9) 0.0078(9)
F34 0.0582(17) 0.0351(7) 0.051(2) 0.0264(8) 0.0035(15) 0.0119(8)
F35 0.0581(19) 0.0825(14) 0.0186(8) -0.0020(9) -0.0136(8) 0.023(2)
F36 0.0240(8) 0.0483(18) 0.0395(13) 0.0075(17) -0.0014(9) 0.0119(10)
F37 0.0199(10) 0.0302(15) 0.0227(9) -0.0052(8) -0.0014(9) -0.0037(12)
F38 0.0263(7) 0.0486(18) 0.0301(16) -0.0062(11) -0.0068(8) -0.0198(9)
F39 0.0401(14) 0.0190(8) 0.0309(16) -0.0063(8) 0.0069(13) 0.0028(11)
F40 0.0498(8) 0.054(2) 0.0231(13) -0.0125(11) -0.0028(9) 0.0137(9)
F41 0.0515(11) 0.0358(13) 0.0331(10) -0.0121(9) -0.0213(9) 0.0068(12)
F42 0.0631(15) 0.0244(8) 0.053(2) -0.0084(8) -0.0207(13) -0.0131(9)
S1 0.0393(6) 0.0261(7) 0.0262(7) -0.0027(6) 0.0005(6) -0.0090(5)
S2 0.0369(7) 0.0319(6) 0.0394(8) 0.0051(6) 0.0034(6) -0.0055(6)
S3 0.0259(6) 0.0289(7) 0.0160(6) -0.0012(5) 0.0012(5) 0.0125(5)
S4 0.0207(5) 0.0208(6) 0.0180(6) 0.0000(6) 0.0011(5) 0.0033(5)
S5 0.0129(5) 0.0129(6) 0.0278(6) 0.0025(6) -0.0052(5) 0.0009(5)
S6 0.0187(5) 0.0139(6) 0.0231(6) 0.0003(6) -0.0022(5) -0.0041(5)
S7 0.0170(5) 0.0214(6) 0.0155(6) -0.0008(5) -0.0005(5) -0.0005(5)
S8 0.0200(5) 0.0187(6) 0.0137(6) 0.0011(6) 0.0034(5) 0.0005(5)
S9 0.0164(5) 0.0185(6) 0.0142(6) -0.0047(6) -0.0048(5) 0.0020(5)
S10 0.0142(5) 0.0233(6) 0.0141(6) -0.0057(5) -0.0046(5) 0.0024(5)
S11 0.0131(6) 0.0182(6) 0.0216(6) -0.0042(5) 0.0029(4) -0.0035(5)
S12 0.0176(5) 0.0179(6) 0.0184(6) 0.0005(6) -0.0027(5) -0.0010(5)
S13 0.0142(5) 0.0180(6) 0.0204(6) -0.0019(5) -0.0040(5) -0.0016(5)
S14 0.0123(5) 0.0185(6) 0.0188(6) 0.0001(5) 0.0006(5) -0.0037(5)
Pb1 0.01711(11) 0.01445(13) 0.01055(11) -0.00025(11) -0.00012(9) 0.00057(10)
Pb2 0.00937(10) 0.00978(12) 0.01093(11) 0.00022(11) -0.00004(9) -0.00124(9)
Pb3 0.00902(9) 0.01013(11) 0.01144(10) 0.00015(11) -0.00073(9) -0.00058(9)
Pb4 0.01023(9) 0.00762(11) 0.01058(10) -0.00062(10) -0.00102(9) -0.00120(9)
Pb5 0.01086(10) 0.01057(12) 0.00975(10) -0.00011(10) -0.00054(9) -0.00237(9)

loop_
_atom_type_symbol
_atom_type_description
_atom_type_scat_dispersion_real
_atom_type_scat_dispersion_imag
_atom_type_scat_source
C C .0181 .0091 'International Tables Vol C Tables 4.2.6.8 and 6.1.1.4'
H H .0000 .0000 'International Tables Vol C Tables 4.2.6.8 and 6.1.1.4'
N N .0311 .0180 'International Tables Vol C Tables 4.2.6.8 and 6.1.1.4'
O O .0492 .0322 'International Tables Vol C Tables 4.2.6.8 and 6.1.1.4'
F F .0727 .0534 'International Tables Vol C Tables 4.2.6.8 and 6.1.1.4'
S S .3331 .5567 'International Tables Vol C Tables 4.2.6.8 and 6.1.1.4'
Pb Pb -4.0753 8.5060 'International Tables Vol C Tables 4.2.6.8 and 6.1.1.4'

loop_
_geom_angle_atom_site_label_1
_geom_angle_atom_site_label_2
_geom_angle_atom_site_label_3
_geom_angle
O1 C1 O2 129.8(6)
O1 C1 C2 111.4(6)
O2 C1 C2 118.7(6)
C1 C2 N1 117.9(6)
C1 C2 H2A 107.8
N1 C2 H2A 107.8
C1 C2 H2B 107.8
N1 C2 H2B 107.8
H2A C2 H2B 107.2
N1 C3 H3A 109.5
N1 C3 H3B 109.5
H3A C3 H3B 109.5
N1 C3 H3C 109.5
H3A C3 H3C 109.5
H3B C3 H3C 109.5
N1 C4 H4A 109.5
N1 C4 H4B 109.5
H4A C4 H4B 109.5
N1 C4 H4C 109.5
H4A C4 H4C 109.5
H4B C4 H4C 109.5
N1 C5 H5A 109.5
N1 C5 H5B 109.5
H5A C5 H5B 109.5
N1 C5 H5C 109.5
H5A C5 H5C 109.5
H5B C5 H5C 109.5
O4 C6 O3 127.0(7)
O4 C6 C7 122.7(7)
O3 C6 C7 110.3(6)
C6 C7 N2 115.6(6)
C6 C7 H7A 108.4
N2 C7 H7A 108.4
C6 C7 H7B 108.4
N2 C7 H7B 108.4
H7A C7 H7B 107.4
N2 C8 H8A 109.5
N2 C8 H8B 109.5
H8A C8 H8B 109.5
N2 C8 H8C 109.5
H8A C8 H8C 109.5
H8B C8 H8C 109.5
N2 C9 H9A 109.5
N2 C9 H9B 109.5
H9A C9 H9B 109.5
N2 C9 H9C 109.5
H9A C9 H9C 109.5
H9B C9 H9C 109.5
N2 C10 H10A 109.5
N2 C10 H10B 109.5
H10A C10 H10B 109.5
N2 C10 H10C 109.5
H10A C10 H10C 109.5
H10B C10 H10C 109.5
O6 C11 O5 127.7(6)
O6 C11 C12 122.6(6)
O5 C11 C12 109.6(6)
N3 C12 C11 116.6(5)
N3 C12 H12A 108.1
C11 C12 H12A 108.1
N3 C12 H12B 108.1
C11 C12 H12B 108.1
H12A C12 H12B 107.3
N3 C13 H13A 109.5
N3 C13 H13B 109.5
H13A C13 H13B 109.5
N3 C13 H13C 109.5
H13A C13 H13C 109.5
H13B C13 H13C 109.5
N3 C14 H14A 109.5
N3 C14 H14B 109.5
H14A C14 H14B 109.5
N3 C14 H14C 109.5
H14A C14 H14C 109.5
H14B C14 H14C 109.5
N3 C15 H15A 109.5
N3 C15 H15B 109.5
H15A C15 H15B 109.5
N3 C15 H15C 109.5
H15A C15 H15C 109.5
H15B C15 H15C 109.5
O8 C16 O7 122.4(6)
O8 C16 C17 123.6(6)
O7 C16 C17 113.9(6)
C16 C17 N4 117.1(5)
C16 C17 H17A 108.0
N4 C17 H17A 108.0
C16 C17 H17B 108.0
N4 C17 H17B 108.0
H17A C17 H17B 107.3
N4 C18 H18A 109.5
N4 C18 H18B 109.5
H18A C18 H18B 109.5
N4 C18 H18C 109.5
H18A C18 H18C 109.5
H18B C18 H18C 109.5
N4 C19 H19A 109.5
N4 C19 H19B 109.5
H19A C19 H19B 109.5
N4 C19 H19C 109.5
H19A C19 H19C 109.5
H19B C19 H19C 109.5
N4 C20 H20A 109.5
N4 C20 H20B 109.5
H20A C20 H20B 109.5
N4 C20 H20C 109.5
H20A C20 H20C 109.5
H20B C20 H20C 109.5
O9 C21 O10 126.9(6)
O9 C21 C22 116.2(6)
O10 C21 C22 116.8(5)
N5 C22 C21 118.4(5)
N5 C22 H22A 107.7
C21 C22 H22A 107.7
N5 C22 H22B 107.7
C21 C22 H22B 107.7
H22A C22 H22B 107.1
N5 C23 H23A 109.5
N5 C23 H23B 109.5
H23A C23 H23B 109.5
N5 C23 H23C 109.5
H23A C23 H23C 109.5
H23B C23 H23C 109.5
N5 C24 H24A 109.5
N5 C24 H24B 109.5
H24A C24 H24B 109.5
N5 C24 H24C 109.5
H24A C24 H24C 109.5
H24B C24 H24C 109.5
N5 C25 H25A 109.5
N5 C25 H25B 109.5
H25A C25 H25B 109.5
N5 C25 H25C 109.5
H25A C25 H25C 109.5
H25B C25 H25C 109.5
O11 C26 O12 124.7(6)
O11 C26 C27 113.7(6)
O12 C26 C27 121.5(6)
C26 C27 N6 120.0(6)
C26 C27 H27A 107.3
N6 C27 H27A 107.3
C26 C27 H27B 107.3
N6 C27 H27B 107.3
H27A C27 H27B 106.9
N6 C28 H28A 109.5
N6 C28 H28B 109.5
H28A C28 H28B 109.5
N6 C28 H28C 109.5
H28A C28 H28C 109.5
H28B C28 H28C 109.5
N6 C29 H29A 109.5
N6 C29 H29B 109.5
H29A C29 H29B 109.5
N6 C29 H29C 109.5
H29A C29 H29C 109.5
H29B C29 H29C 109.5
N6 C30 H30A 109.5
N6 C30 H30B 109.5
H30A C30 H30B 109.5
N6 C30 H30C 109.5
H30A C30 H30C 109.5
H30B C30 H30C 109.5
O13 C31 O14 124.9(6)
O13 C31 C32 115.7(5)
O14 C31 C32 119.4(6)
N7 C32 C31 117.8(5)
N7 C32 H32A 107.9
C31 C32 H32A 107.9
N7 C32 H32B 107.9
C31 C32 H32B 107.9
H32A C32 H32B 107.2
N7 C33 H33A 109.5
N7 C33 H33B 109.5
H33A C33 H33B 109.5
N7 C33 H33C 109.5
H33A C33 H33C 109.5
H33B C33 H33C 109.5
N7 C34 H34A 109.5
N7 C34 H34B 109.5
H34A C34 H34B 109.5
N7 C34 H34C 109.5
H34A C34 H34C 109.5
H34B C34 H34C 109.5
N7 C35 H35A 109.5
N7 C35 H35B 109.5
H35A C35 H35B 109.5
N7 C35 H35C 109.5
H35A C35 H35C 109.5
H35B C35 H35C 109.5
O15 C36 O16 127.3(6)
O15 C36 C37 112.5(5)
O16 C36 C37 120.2(6)
N8 C37 C36 117.2(5)
N8 C37 H37A 108.0
C36 C37 H37A 108.0
N8 C37 H37B 108.0
C36 C37 H37B 108.0
H37A C37 H37B 107.2
N8 C38 H38A 109.5
N8 C38 H38B 109.5
H38A C38 H38B 109.5
N8 C38 H38C 109.5
H38A C38 H38C 109.5
H38B C38 H38C 109.5
N8 C39 H39A 109.5
N8 C39 H39B 109.5
H39A C39 H39B 109.5
N8 C39 H39C 109.5
H39A C39 H39C 109.5
H39B C39 H39C 109.5
N8 C40 H40A 109.5
N8 C40 H40B 109.5
H40A C40 H40B 109.5
N8 C40 H40C 109.5
H40A C40 H40C 109.5
H40B C40 H40C 109.5
F3 C41 F1 104.0(8)
F3 C41 F2 108.3(8)
F1 C41 F2 103.9(8)
F3 C41 S1 113.7(7)
F1 C41 S1 112.1(7)
F2 C41 S1 113.9(7)
F4 C42 F6 106.9(8)
F4 C42 F5 108.5(7)
F6 C42 F5 107.9(8)
F4 C42 S2 111.3(7)
F6 C42 S2 113.2(6)
F5 C42 S2 108.9(6)
F9 C43 F7 107.5(7)
F9 C43 F8 109.4(7)
F7 C43 F8 106.6(7)
F9 C43 S3 111.6(6)
F7 C43 S3 112.6(6)
F8 C43 S3 109.0(6)
F10 C44 F11 112.4(7)
F10 C44 F12 107.8(6)
F11 C44 F12 108.6(7)
F10 C44 S4 110.7(6)
F11 C44 S4 108.5(5)
F12 C44 S4 108.7(5)
F13 C45 F15 111.7(6)
F13 C45 F14 110.2(6)
F15 C45 F14 108.3(6)
F13 C45 S5 110.8(5)
F15 C45 S5 109.0(5)
F14 C45 S5 106.7(5)
F18 C46 F16 108.5(6)
F18 C46 F17 107.8(7)
F16 C46 F17 106.5(6)
F18 C46 S6 111.8(5)
F16 C46 S6 111.0(6)
F17 C46 S6 111.1(5)
F20 C47 F19 108.9(7)
F20 C47 F21 108.3(7)
F19 C47 F21 104.1(6)
F20 C47 S7 114.0(6)
F19 C47 S7 111.8(5)
F21 C47 S7 109.3(6)
F24 C48 F22 110.5(6)
F24 C48 F23 109.1(6)
F22 C48 F23 106.2(7)
F24 C48 S8 112.0(6)
F22 C48 S8 111.7(5)
F23 C48 S8 107.1(5)
F25 C49 F27 109.0(6)
F25 C49 F26 109.6(7)
F27 C49 F26 106.8(6)
F25 C49 S9 112.2(6)
F27 C49 S9 111.6(5)
F26 C49 S9 107.5(5)
F29 C50 F30 110.0(7)
F29 C50 F28 106.6(6)
F30 C50 F28 103.4(6)
F29 C50 S10 113.6(5)
F30 C50 S10 112.5(6)
F28 C50 S10 110.0(6)
F31 C51 F32 110.0(7)
F31 C51 F33 109.4(6)
F32 C51 F33 108.3(6)
F31 C51 S11 110.1(5)
F32 C51 S11 110.0(5)
F33 C51 S11 108.9(5)
F34 C52 F35 111.0(7)
F34 C52 F36 108.9(6)
F35 C52 F36 107.4(7)
F34 C52 S12 111.0(6)
F35 C52 S12 111.4(6)
F36 C52 S12 106.9(5)
F37 C53 F38 109.2(6)
F37 C53 F39 110.3(6)
F38 C53 F39 107.3(6)
F37 C53 S13 110.2(5)
F38 C53 S13 109.3(5)
F39 C53 S13 110.5(5)
F40 C54 F41 109.4(7)
F40 C54 F42 108.3(7)
F41 C54 F42 108.4(7)
F40 C54 S14 110.7(6)
F41 C54 S14 109.5(6)
F42 C54 S14 110.6(6)
O45 C55 H55A 109.5
O45 C55 H55B 109.5
H55A C55 H55B 109.5
O45 C55 H55C 109.5
H55A C55 H55C 109.5
H55B C55 H55C 109.5
C4 N1 C3 108.2(5)
C4 N1 C5 108.2(5)
C3 N1 C5 107.9(5)
C4 N1 C2 108.6(5)
C3 N1 C2 112.5(5)
C5 N1 C2 111.4(5)
C8 N2 C9 111.0(6)
C8 N2 C7 110.5(6)
C9 N2 C7 111.6(6)
C8 N2 C10 110.1(6)
C9 N2 C10 107.1(7)
C7 N2 C10 106.4(5)
C14 N3 C15 106.2(5)
C14 N3 C12 114.5(5)
C15 N3 C12 110.7(5)
C14 N3 C13 109.0(5)
C15 N3 C13 108.4(5)
C12 N3 C13 108.0(5)
C18 N4 C19 110.6(6)
C18 N4 C17 112.3(5)
C19 N4 C17 106.1(5)
C18 N4 C20 110.4(6)
C19 N4 C20 108.6(5)
C17 N4 C20 108.6(5)
C24 N5 C22 113.5(5)
C24 N5 C23 106.9(5)
C22 N5 C23 107.5(5)
C24 N5 C25 109.5(5)
C22 N5 C25 111.6(5)
C23 N5 C25 107.5(5)
C28 N6 C29 110.3(5)
C28 N6 C27 107.9(5)
C29 N6 C27 111.3(5)
C28 N6 C30 110.3(5)
C29 N6 C30 109.6(5)
C27 N6 C30 107.4(5)
C34 N7 C35 109.9(5)
C34 N7 C33 109.1(5)
C35 N7 C33 109.2(5)
C34 N7 C32 107.0(5)
C35 N7 C32 113.5(5)
C33 N7 C32 108.1(5)
C40 N8 C38 110.8(5)
C40 N8 C39 108.4(5)
C38 N8 C39 107.8(5)
C40 N8 C37 111.4(5)
C38 N8 C37 111.9(6)
C39 N8 C37 106.3(5)
S2 N9 S1 129.1(5)
S4 N10 S3 125.0(4)
S6 N11 S5 126.9(4)
S8 N12 S7 124.9(4)
S9 N13 S10 124.5(4)
S12 N14 S11 125.2(4)
S13 N15 S14 124.8(4)
C1 O2 Pb1 133.6(4)
C6 O3 Pb1 109.7(4)
C11 O5 Pb2 127.0(4)
C11 O5 Pb1 134.5(4)
Pb2 O5 Pb1 94.19(14)
C11 O6 Pb4 118.9(4)
C16 O7 Pb3 96.3(4)
C16 O7 Pb4 120.0(4)
Pb3 O7 Pb4 94.75(14)
C16 O8 Pb3 90.4(4)
C21 O9 Pb2 121.0(4)
C21 O10 Pb5 126.8(4)
C21 O10 Pb3 115.2(4)
Pb5 O10 Pb3 90.36(14)
C26 O11 Pb4 93.7(4)
C26 O12 Pb4 91.1(4)
C31 O13 Pb5 98.3(4)
C31 O14 Pb5 87.4(4)
C36 O15 Pb3 112.8(4)
C36 O15 Pb5 98.4(4)
Pb3 O15 Pb5 87.15(13)
C36 O16 Pb4 124.9(4)
C55 O45 H45 109.5
Pb1 O46 Pb2 114.67(17)
Pb1 O46 Pb3 118.03(18)
Pb2 O46 Pb3 102.21(16)
Pb4 O47 Pb3 115.36(18)
Pb4 O47 Pb2 117.20(18)
Pb3 O47 Pb2 107.22(17)
Pb4 O47 Pb5 105.36(17)
Pb3 O47 Pb5 104.25(16)
Pb2 O47 Pb5 106.27(17)
O18 S1 O17 121.6(4)
O18 S1 N9 112.6(4)
O17 S1 N9 108.6(4)
O18 S1 C41 105.9(5)
O17 S1 C41 105.3(4)
N9 S1 C41 100.4(4)
O19 S2 O20 121.0(4)
O19 S2 N9 117.3(4)
O20 S2 N9 107.7(4)
O19 S2 C42 103.0(5)
O20 S2 C42 100.9(4)
N9 S2 C42 103.9(4)
O22 S3 O21 118.5(3)
O22 S3 N10 107.8(3)
O21 S3 N10 117.5(3)
O22 S3 C43 104.0(4)
O21 S3 C43 102.7(4)
N10 S3 C43 104.2(4)
O23 S4 O24 119.5(3)
O23 S4 N10 115.3(4)
O24 S4 N10 107.3(3)
O23 S4 C44 103.7(4)
O24 S4 C44 104.8(4)
N10 S4 C44 104.5(3)
O25 S5 O26 118.0(3)
O25 S5 N11 110.5(3)
O26 S5 N11 116.8(3)
O25 S5 C45 105.2(3)
O26 S5 C45 104.7(3)
N11 S5 C45 98.8(3)
O27 S6 O28 118.5(3)
O27 S6 N11 108.9(3)
O28 S6 N11 116.4(4)
O27 S6 C46 103.9(4)
O28 S6 C46 104.2(3)
N11 S6 C46 102.8(4)
O30 S7 O29 120.2(4)
O30 S7 N12 116.3(3)
O29 S7 N12 110.6(3)
O30 S7 C47 105.6(4)
O29 S7 C47 101.6(4)
N12 S7 C47 98.8(3)
O32 S8 O31 117.8(3)
O32 S8 N12 108.1(3)
O31 S8 N12 116.5(3)
O32 S8 C48 104.3(3)
O31 S8 C48 104.0(4)
N12 S8 C48 104.4(3)
O33 S9 O34 118.3(3)
O33 S9 N13 116.7(3)
O34 S9 N13 107.2(3)
O33 S9 C49 105.7(3)
O34 S9 C49 104.0(3)
N13 S9 C49 102.9(3)
O35 S10 O36 117.9(3)
O35 S10 N13 117.8(3)
O36 S10 N13 108.9(3)
O35 S10 C50 103.9(4)
O36 S10 C50 102.7(3)
N13 S10 C50 103.1(4)
O38 S11 O37 118.9(3)
O38 S11 N14 115.9(3)
O37 S11 N14 110.5(3)
O38 S11 C51 104.2(3)
O37 S11 C51 102.6(3)
N14 S11 C51 102.0(3)
O40 S12 O39 118.5(3)
O40 S12 N14 108.8(3)
O39 S12 N14 116.1(3)
O40 S12 C52 102.0(4)
O39 S12 C52 104.0(3)
N14 S12 C52 105.5(4)
O41 S13 O42 116.8(3)
O41 S13 N15 108.4(3)
O42 S13 N15 117.0(3)
O41 S13 C53 106.9(3)
O42 S13 C53 104.9(3)
N15 S13 C53 101.1(3)
O43 S14 O44 117.5(3)
O43 S14 N15 109.7(3)
O44 S14 N15 117.4(3)
O43 S14 C54 104.1(4)
O44 S14 C54 103.5(4)
N15 S14 C54 102.3(4)
O46 Pb1 O3 83.98(18)
O46 Pb1 O2 80.19(16)
O3 Pb1 O2 80.13(17)
O46 Pb1 O5 69.01(14)
O3 Pb1 O5 114.52(16)
O2 Pb1 O5 143.38(16)
O47 Pb2 O46 74.63(15)
O47 Pb2 O9 92.31(14)
O46 Pb2 O9 71.15(15)
O47 Pb2 O5 85.08(15)
O46 Pb2 O5 70.74(14)
O9 Pb2 O5 141.09(14)
O47 Pb3 O46 74.47(15)
O47 Pb3 O7 75.36(14)
O46 Pb3 O7 111.52(15)
O47 Pb3 O15 76.32(14)
O46 Pb3 O15 142.73(14)
O7 Pb3 O15 82.45(15)
O47 Pb3 O8 97.87(15)
O46 Pb3 O8 75.19(14)
O7 Pb3 O8 50.51(14)
O15 Pb3 O8 131.83(14)
O47 Pb3 O10 69.51(14)
O46 Pb3 O10 80.02(14)
O7 Pb3 O10 138.38(13)
O15 Pb3 O10 68.32(14)
O8 Pb3 O10 154.53(13)
O47 Pb3 Pb5 38.93(11)
O46 Pb3 Pb5 96.42(10)
O7 Pb3 Pb5 96.34(10)
O15 Pb3 Pb5 46.68(9)
O8 Pb3 Pb5 135.26(9)
O10 Pb3 Pb5 42.04(9)
O47 Pb4 O16 78.98(15)
O47 Pb4 O6 96.03(16)
O16 Pb4 O6 152.05(14)
O47 Pb4 O11 76.56(14)
O16 Pb4 O11 127.04(15)
O6 Pb4 O11 77.12(15)
O47 Pb4 O7 74.16(14)
O16 Pb4 O7 75.00(14)
O6 Pb4 O7 77.17(14)
O11 Pb4 O7 138.32(14)
O47 Pb4 O12 79.99(14)
O16 Pb4 O12 79.56(14)
O6 Pb4 O12 127.06(14)
O11 Pb4 O12 50.41(14)
O7 Pb4 O12 146.54(14)
O47 Pb4 Pb5 38.87(12)
O16 Pb4 Pb5 52.73(10)
O6 Pb4 Pb5 133.35(11)
O11 Pb4 Pb5 79.88(11)
O7 Pb4 Pb5 94.87(10)
O12 Pb4 Pb5 52.03(9)
O47 Pb5 O10 72.51(15)
O47 Pb5 O13 82.21(15)
O10 Pb5 O13 87.53(14)
O47 Pb5 O15 74.12(14)
O10 Pb5 O15 71.71(14)
O13 Pb5 O15 152.18(14)
O47 Pb5 O14 117.83(15)
O10 Pb5 O14 69.89(14)
O13 Pb5 O14 49.04(14)
O15 Pb5 O14 132.72(13)
O47 Pb5 Pb4 35.78(10)
O10 Pb5 Pb4 106.74(11)
O13 Pb5 Pb4 93.76(11)
O15 Pb5 Pb4 75.52(10)
O14 Pb5 Pb4 142.09(10)
O47 Pb5 Pb3 36.82(9)
O10 Pb5 Pb3 47.60(11)
O13 Pb5 Pb3 106.08(10)
O15 Pb5 Pb3 46.16(10)
O14 Pb5 Pb3 115.18(10)
Pb4 Pb5 Pb3 62.323(10)

loop_
_geom_bond_atom_site_label_1
_geom_bond_atom_site_label_2
_geom_bond_distance
C1 O1 1.255(9)
C1 O2 1.283(9)
C1 C2 1.516(9)
C2 N1 1.525(9)
C2 H2A 0.9900
C2 H2B 0.9900
C3 N1 1.503(9)
C3 H3A 0.9800
C3 H3B 0.9800
C3 H3C 0.9800
C4 N1 1.485(9)
C4 H4A 0.9800
C4 H4B 0.9800
C4 H4C 0.9800
C5 N1 1.523(9)
C5 H5A 0.9800
C5 H5B 0.9800
C5 H5C 0.9800
C6 O4 1.241(9)
C6 O3 1.289(9)
C6 C7 1.520(10)
C7 N2 1.536(9)
C7 H7A 0.9900
C7 H7B 0.9900
C8 N2 1.460(10)
C8 H8A 0.9800
C8 H8B 0.9800
C8 H8C 0.9800
C9 N2 1.484(12)
C9 H9A 0.9800
C9 H9B 0.9800
C9 H9C 0.9800
C10 N2 1.545(9)
C10 H10A 0.9800
C10 H10B 0.9800
C10 H10C 0.9800
C11 O6 1.197(8)
C11 O5 1.253(8)
C11 C12 1.568(9)
C12 N3 1.517(8)
C12 H12A 0.9900
C12 H12B 0.9900
C13 N3 1.524(9)
C13 H13A 0.9800
C13 H13B 0.9800
C13 H13C 0.9800
C14 N3 1.479(9)
C14 H14A 0.9800
C14 H14B 0.9800
C14 H14C 0.9800
C15 N3 1.503(10)
C15 H15A 0.9800
C15 H15B 0.9800
C15 H15C 0.9800
C16 O8 1.268(8)
C16 O7 1.274(8)
C16 C17 1.488(10)
C17 N4 1.542(9)
C17 H17A 0.9900
C17 H17B 0.9900
C18 N4 1.472(10)
C18 H18A 0.9800
C18 H18B 0.9800
C18 H18C 0.9800
C19 N4 1.485(10)
C19 H19A 0.9800
C19 H19B 0.9800
C19 H19C 0.9800
C20 N4 1.548(9)
C20 H20A 0.9800
C20 H20B 0.9800
C20 H20C 0.9800
C21 O9 1.238(8)
C21 O10 1.260(8)
C21 C22 1.534(9)
C22 N5 1.501(9)
C22 H22A 0.9900
C22 H22B 0.9900
C23 N5 1.511(9)
C23 H23A 0.9800
C23 H23B 0.9800
C23 H23C 0.9800
C24 N5 1.497(9)
C24 H24A 0.9800
C24 H24B 0.9800
C24 H24C 0.9800
C25 N5 1.511(9)
C25 H25A 0.9800
C25 H25B 0.9800
C25 H25C 0.9800
C26 O11 1.244(8)
C26 O12 1.291(8)
C26 C27 1.518(9)
C27 N6 1.526(9)
C27 H27A 0.9900
C27 H27B 0.9900
C28 N6 1.468(9)
C28 H28A 0.9800
C28 H28B 0.9800
C28 H28C 0.9800
C29 N6 1.499(9)
C29 H29A 0.9800
C29 H29B 0.9800
C29 H29C 0.9800
C30 N6 1.531(9)
C30 H30A 0.9800
C30 H30B 0.9800
C30 H30C 0.9800
C31 O13 1.213(8)
C31 O14 1.259(8)
C31 C32 1.557(9)
C32 N7 1.513(9)
C32 H32A 0.9900
C32 H32B 0.9900
C33 N7 1.510(9)
C33 H33A 0.9800
C33 H33B 0.9800
C33 H33C 0.9800
C34 N7 1.474(8)
C34 H34A 0.9800
C34 H34B 0.9800
C34 H34C 0.9800
C35 N7 1.481(8)
C35 H35A 0.9800
C35 H35B 0.9800
C35 H35C 0.9800
C36 O15 1.236(8)
C36 O16 1.268(7)
C36 C37 1.533(9)
C37 N8 1.518(9)
C37 H37A 0.9900
C37 H37B 0.9900
C38 N8 1.491(10)
C38 H38A 0.9800
C38 H38B 0.9800
C38 H38C 0.9800
C39 N8 1.513(8)
C39 H39A 0.9800
C39 H39B 0.9800
C39 H39C 0.9800
C40 N8 1.490(10)
C40 H40A 0.9800
C40 H40B 0.9800
C40 H40C 0.9800
C41 F3 1.315(11)
C41 F1 1.321(10)
C41 F2 1.337(13)
C41 S1 1.767(10)
C42 F4 1.302(12)
C42 F6 1.311(12)
C42 F5 1.351(11)
C42 S2 1.853(10)
C43 F9 1.306(9)
C43 F7 1.315(10)
C43 F8 1.339(10)
C43 S3 1.843(9)
C44 F10 1.306(10)
C44 F11 1.310(9)
C44 F12 1.385(10)
C44 S4 1.855(8)
C45 F13 1.267(9)
C45 F15 1.325(9)
C45 F14 1.335(9)
C45 S5 1.856(7)
C46 F18 1.311(9)
C46 F16 1.344(10)
C46 F17 1.353(9)
C46 S6 1.819(8)
C47 F20 1.279(10)
C47 F19 1.364(10)
C47 F21 1.375(9)
C47 S7 1.819(9)
C48 F24 1.277(10)
C48 F22 1.319(9)
C48 F23 1.359(9)
C48 S8 1.852(8)
C49 F25 1.304(9)
C49 F27 1.340(9)
C49 F26 1.357(9)
C49 S9 1.846(8)
C50 F29 1.321(10)
C50 F30 1.361(9)
C50 F28 1.382(10)
C50 S10 1.800(8)
C51 F31 1.301(9)
C51 F32 1.329(9)
C51 F33 1.346(9)
C51 S11 1.874(8)
C52 F34 1.265(10)
C52 F35 1.293(10)
C52 F36 1.403(9)
C52 S12 1.843(8)
C53 F37 1.324(9)
C53 F38 1.330(8)
C53 F39 1.339(8)
C53 S13 1.864(8)
C54 F40 1.309(9)
C54 F41 1.324(10)
C54 F42 1.331(10)
C54 S14 1.825(9)
C55 O45 1.414(6)
C55 H55A 0.9800
C55 H55B 0.9800
C55 H55C 0.9800
N9 S2 1.521(8)
N9 S1 1.604(7)
N10 S4 1.578(6)
N10 S3 1.591(7)
N11 S6 1.572(7)
N11 S5 1.578(7)
N12 S8 1.560(6)
N12 S7 1.589(6)
N13 S9 1.579(6)
N13 S10 1.580(6)
N14 S12 1.531(6)
N14 S11 1.601(6)
N15 S13 1.567(6)
N15 S14 1.582(6)
O2 Pb1 2.364(4)
O3 Pb1 2.330(5)
O5 Pb2 2.581(5)
O5 Pb1 2.740(4)
O6 Pb4 2.603(5)
O7 Pb3 2.541(4)
O7 Pb4 2.642(4)
O8 Pb3 2.673(5)
O9 Pb2 2.569(4)
O10 Pb5 2.473(4)
O10 Pb3 2.727(5)
O11 Pb4 2.619(4)
O12 Pb4 2.653(4)
O13 Pb5 2.527(4)
O14 Pb5 2.734(5)
O15 Pb3 2.667(5)
O15 Pb5 2.690(4)
O16 Pb4 2.591(5)
O17 S1 1.385(7)
O18 S1 1.375(7)
O19 S2 1.429(7)
O20 S2 1.437(7)
O21 S3 1.442(6)
O22 S3 1.434(6)
O23 S4 1.429(6)
O24 S4 1.441(6)
O25 S5 1.408(6)
O26 S5 1.450(5)
O27 S6 1.435(6)
O28 S6 1.437(5)
O29 S7 1.432(6)
O30 S7 1.429(6)
O31 S8 1.439(5)
O32 S8 1.432(5)
O33 S9 1.413(6)
O34 S9 1.456(5)
O35 S10 1.444(5)
O36 S10 1.448(5)
O37 S11 1.420(6)
O38 S11 1.415(5)
O39 S12 1.440(6)
O40 S12 1.422(6)
O41 S13 1.386(5)
O42 S13 1.422(6)
O43 S14 1.418(5)
O44 S14 1.443(6)
O45 H45 0.8400
O46 Pb1 2.272(5)
O46 Pb2 2.360(4)
O46 Pb3 2.412(4)
O47 Pb4 2.231(4)
O47 Pb3 2.283(4)
O47 Pb2 2.330(4)
O47 Pb5 2.394(5)
Pb3 Pb5 3.6930(5)
Pb4 Pb5 3.6793(5)
